data_7719508
loop_
_publ_author_name
'Li, Zhongshu'
'Borger, Jaap E.'
'Gianetti, Thomas L.'
'M&#xfc;ller, Fabian'
'Pribanic, Bruno'
'Coburger, Peter'
'Gr&#xfc;tzmacher, Hansj&#xf6;rg'

_publ_section_title
;
 Sodium phosphaethynolate as P-source for the synthesis of molecular
 rhodium phosphides: an exploratory study.
;
_journal_issue 45
_journal_name_full 'Dalton transactions (Cambridge, England : 2003)'
_journal_page_first 16718
_journal_page_last 16726
_journal_paper_doi 10.1039/d5dt02274f
_journal_volume 54
_journal_year 2025
_chemical_formula_moiety 'C49 H38 N O P2 Rh'
_chemical_formula_sum 'C49 H38 N O P2 Rh'
_chemical_formula_weight 821.65
_space_group_crystal_system monoclinic
_space_group_IT_number 11
_space_group_name_Hall '-P 2yb'
_space_group_name_H-M_alt 'P 1 21/m 1'
_atom_sites_solution_hydrogens geom
_audit_creation_date 2019-01-10
_audit_creation_method
;
Olex2 1.2
(compiled 2018.04.26 svn.r3504 for OlexSys, GUI svn.r5492)
;
_audit_update_record
;
2019-01-10 deposited with the CCDC.	2025-09-24 downloaded from the CCDC.
;
_cell_angle_alpha 90.000(5)
_cell_angle_beta 105.834(5)
_cell_angle_gamma 90.000(5)
_cell_formula_units_Z 2
_cell_length_a 9.541(5)
_cell_length_b 17.905(5)
_cell_length_c 11.316(5)
_cell_measurement_reflns_used 9797
_cell_measurement_temperature 100
_cell_measurement_theta_max 26.39
_cell_measurement_theta_min 2.49
_cell_volume 1859.8(14)
_computing_cell_refinement 'Bruker SAINT'
_computing_data_collection 'Bruker APEX2'
_computing_data_reduction 'Bruker SAINT'
_computing_molecular_graphics 'Olex2 (Dolomanov et al., 2009)'
_computing_publication_material 'Olex2 (Dolomanov et al., 2009)'
_computing_structure_refinement 'XL (Sheldrick, 2008)'
_computing_structure_solution 'XS (Sheldrick, 2008)'
_diffrn_ambient_temperature 100.0
_diffrn_detector 'Bruker Photon 100 area detector'
_diffrn_detector_area_resol_mean 10.24
_diffrn_detector_type 'CMOS area detector'
_diffrn_measured_fraction_theta_full 1.000
_diffrn_measured_fraction_theta_max 0.998
_diffrn_measurement_device 'kappa-stage diffractometer'
_diffrn_measurement_device_type 'Bruker D8 Venture'
_diffrn_measurement_method '\w and \f scans'
_diffrn_radiation_monochromator 'double mirror optics'
_diffrn_radiation_probe x-ray
_diffrn_radiation_type MoK\a
_diffrn_radiation_wavelength 0.71073
_diffrn_reflns_av_R_equivalents 0.0456
_diffrn_reflns_av_unetI/netI 0.0218
_diffrn_reflns_Laue_measured_fraction_full 1.000
_diffrn_reflns_Laue_measured_fraction_max 0.998
_diffrn_reflns_limit_h_max 11
_diffrn_reflns_limit_h_min -11
_diffrn_reflns_limit_k_max 22
_diffrn_reflns_limit_k_min -22
_diffrn_reflns_limit_l_max 14
_diffrn_reflns_limit_l_min -13
_diffrn_reflns_number 35758
_diffrn_reflns_point_group_measured_fraction_full 1.000
_diffrn_reflns_point_group_measured_fraction_max 0.998
_diffrn_reflns_theta_full 25.242
_diffrn_reflns_theta_max 26.408
_diffrn_reflns_theta_min 2.189
_diffrn_source 'microfocus sealed X-ray tube'
_diffrn_source_type 'Incoatec I\ms'
_exptl_absorpt_coefficient_mu 0.586
_exptl_absorpt_correction_T_max 0.7454
_exptl_absorpt_correction_T_min 0.6603
_exptl_absorpt_correction_type multi-scan
_exptl_absorpt_process_details
;
SADABS-2014/4 (Bruker,2014/4) was used for absorption correction.
wR2(int) was 0.0605 before and 0.0551 after correction.
The Ratio of minimum to maximum transmission is 0.8858.
The \l/2 correction factor is 0.00150.
;
_exptl_crystal_colour orange
_exptl_crystal_colour_primary orange
_exptl_crystal_density_diffrn 1.467
_exptl_crystal_description block
_exptl_crystal_F_000 844
_exptl_crystal_size_max 0.12
_exptl_crystal_size_mid 0.1
_exptl_crystal_size_min 0.08
_refine_diff_density_max 0.343
_refine_diff_density_min -0.578
_refine_diff_density_rms 0.062
_refine_ls_extinction_method none
_refine_ls_goodness_of_fit_ref 1.069
_refine_ls_hydrogen_treatment constr
_refine_ls_matrix_type full
_refine_ls_number_parameters 324
_refine_ls_number_reflns 3940
_refine_ls_number_restraints 0
_refine_ls_restrained_S_all 1.069
_refine_ls_R_factor_all 0.0280
_refine_ls_R_factor_gt 0.0241
_refine_ls_shift/su_max 0.001
_refine_ls_shift/su_mean 0.000
_refine_ls_structure_factor_coef Fsqd
_refine_ls_weighting_details 'w=1/[\s^2^(Fo^2^)+(0.0201P)^2^+2.0553P] where P=(Fo^2^+2Fc^2^)/3'
_refine_ls_weighting_scheme calc
_refine_ls_wR_factor_gt 0.0592
_refine_ls_wR_factor_ref 0.0614
_reflns_Friedel_coverage 0.000
_reflns_number_gt 3606
_reflns_number_total 3940
_reflns_threshold_expression 'I > 2\s(I)'
_cod_data_source_file d5dt02274f2.cif
_cod_data_source_block mo_tlgxr86
_cod_depositor_comments 'Adding full bibliography for 7719506--7719510.cif.'
_cod_database_code 7719508
_shelx_shelxl_version_number 2014/7
_shelx_space_group_comment
;
The symmetry employed for this shelxl refinement is uniquely defined
by the following loop, which should always be used as a source of
symmetry information in preference to the above space-group names.
They are only intended as comments.
;
_olex2_refinement_description
;
1. Fixed Uiso
 At 1.2 times of:
  All C(H) groups, All N(H) groups
2. Uiso/Uaniso restraints and constraints
Uanis(C23B) = Uanis(C23A)
3. Others
 Sof(C25)=Sof(H25)=Sof(C26)=Sof(H26)=Sof(C24)=Sof(H24)=Sof(C28)=Sof(H28)=
 Sof(C27)=Sof(H27)=1-FVAR(1)
 Sof(C30)=Sof(H30)=Sof(C29)=Sof(H29)=Sof(C31)=Sof(H31)=Sof(C33)=Sof(H33)=
 Sof(C32)=Sof(H32)=FVAR(1)
 Sof(C23B)=1-FVAR(2)
 Sof(C23A)=FVAR(2)
 Fixed Sof: O1(0.5) C1(0.5) C17(0.5) C22(0.5) H22(0.5) C21(0.5) H21(0.5)
 C20(0.5) H20(0.5) C19(0.5) H19(0.5) C18(0.5) H18(0.5)
4.a Ternary CH refined with riding coordinates:
 N1(H1), C2(H2), C6(H6), C5(H5)
4.b Aromatic/amide H refined with riding coordinates:
 C15(H15), C14(H14), C16(H16), C12(H12), C13(H13), C9(H9), C10(H10), C11(H11),
 C30(H30), C29(H29), C31(H31), C25(H25), C26(H26), C24(H24), C33(H33), C32(H32),
  C28(H28), C27(H27), C22(H22), C21(H21), C20(H20), C19(H19), C18(H18)
4.c Fitted hexagon refined as free rotating group:
 C17(C22,C21,C20,C19,C18)
;
_olex2_submission_special_instructions 'No special instructions were received'

loop_
_space_group_symop_operation_xyz
'x, y, z'
'-x, y+1/2, -z'
'-x, -y, -z'
'x, -y-1/2, z'

loop_
_atom_site_label
_atom_site_type_symbol
_atom_site_fract_x
_atom_site_fract_y
_atom_site_fract_z
_atom_site_U_iso_or_equiv
_atom_site_adp_type
_atom_site_occupancy
_atom_site_site_symmetry_order
_atom_site_calc_flag
_atom_site_refinement_flags_posn
_atom_site_refinement_flags_adp
_atom_site_refinement_flags_occupancy
_atom_site_disorder_assembly
_atom_site_disorder_group
Rh1 Rh 0.41487(2) 0.2500 -0.03399(2) 0.01270(6) Uani 1 2 d S T P A .
P2 P 0.50336(6) 0.2500 0.17356(5) 0.01050(12) Uani 1 2 d S T P . .
P1 P 0.15372(7) 0.2500 -0.03367(6) 0.02448(16) Uani 1 2 d S T P . .
C8 C 0.5167(2) 0.33544(12) -0.27791(18) 0.0244(4) Uani 1 1 d . . . . .
N1 N 0.3295(2) 0.2500 -0.23324(19) 0.0207(5) Uani 1 2 d S T P . .
H1 H 0.2215 0.2500 -0.2463 0.025 Uiso 1 2 calc RS T P A .
C2 C 0.3562(2) 0.31970(13) -0.29985(17) 0.0255(4) Uani 1 1 d . . . . .
H2 H 0.3148 0.3106 -0.3898 0.031 Uiso 1 1 calc R . . . .
C15 C 0.8143(2) 0.36116(12) -0.2421(2) 0.0305(5) Uani 1 1 d . . . . .
H15 H 0.9159 0.3688 -0.2295 0.037 Uiso 1 1 calc R . . . .
C6 C 0.55319(19) 0.34603(10) -0.04862(17) 0.0182(4) Uani 1 1 d . . . . .
H6 H 0.6321 0.3552 0.0287 0.022 Uiso 1 1 calc R . . A .
C3 C 0.2752(2) 0.38496(13) -0.26573(18) 0.0291(5) Uani 1 1 d . . . . .
C14 C 0.7240(2) 0.35355(13) -0.3596(2) 0.0343(5) Uani 1 1 d . . . . .
H14 H 0.7629 0.3572 -0.4282 0.041 Uiso 1 1 calc R . . . .
C4 C 0.3053(2) 0.40876(12) -0.14324(18) 0.0251(4) Uani 1 1 d . . . . .
C23B C 0.4371(13) 0.3244(7) 0.2560(12) 0.0105(12) Uani 0.480(14) 1 d . . . A 1
C16 C 0.7562(2) 0.35760(11) -0.14275(19) 0.0241(4) Uani 1 1 d . . . . .
H16 H 0.8190 0.3631 -0.0621 0.029 Uiso 1 1 calc R . . . .
C12 C 0.2293(2) 0.47030(13) -0.1150(2) 0.0345(5) Uani 1 1 d . . . . .
H12 H 0.2480 0.4864 -0.0321 0.041 Uiso 1 1 calc R . . . .
C13 C 0.5760(2) 0.34052(14) -0.3776(2) 0.0338(5) Uani 1 1 d . . . . .
H13 H 0.5145 0.3350 -0.4587 0.041 Uiso 1 1 calc R . . . .
C7 C 0.6072(2) 0.34605(10) -0.15809(17) 0.0203(4) Uani 1 1 d . . . . .
C5 C 0.41504(19) 0.37265(10) -0.04206(16) 0.0185(4) Uani 1 1 d . . . . .
H5 H 0.4198 0.3959 0.0393 0.022 Uiso 1 1 calc R . . A .
C9 C 0.1708(2) 0.42316(17) -0.3564(2) 0.0445(7) Uani 1 1 d . . . . .
H9 H 0.1497 0.4069 -0.4393 0.053 Uiso 1 1 calc R . . . .
C10 C 0.0974(3) 0.48452(19) -0.3271(2) 0.0555(9) Uani 1 1 d . . . . .
H10 H 0.0272 0.5101 -0.3897 0.067 Uiso 1 1 calc R . . . .
C11 C 0.1271(3) 0.50807(17) -0.2064(2) 0.0505(8) Uani 1 1 d . . . . .
H11 H 0.0776 0.5501 -0.1860 0.061 Uiso 1 1 calc R . . . .
O1 O 0.0865(3) 0.11604(17) 0.0451(3) 0.0314(7) Uani 0.5 1 d . . . A -2
C1 C 0.1195(4) 0.1738(2) 0.0114(3) 0.0205(8) Uani 0.5 1 d . . . A -2
C30 C 0.2566(4) 0.3793(2) 0.3421(3) 0.0227(10) Uani 0.506(4) 1 d . . . A 1
H30 H 0.1672 0.3746 0.3632 0.027 Uiso 0.506(4) 1 calc R . . A 1
C29 C 0.3116(4) 0.3187(2) 0.2920(3) 0.0191(9) Uani 0.506(4) 1 d . . . A 1
H29 H 0.2610 0.2724 0.2826 0.023 Uiso 0.506(4) 1 calc R . . A 1
C31 C 0.3305(6) 0.4459(3) 0.3613(4) 0.0265(10) Uani 0.506(4) 1 d . . . A 1
H31 H 0.2929 0.4868 0.3966 0.032 Uiso 0.506(4) 1 calc R . . A 1
C25 C 0.2946(5) 0.4273(2) 0.2821(5) 0.0266(11) Uani 0.494(4) 1 d . . . A 2
H25 H 0.1972 0.4412 0.2777 0.032 Uiso 0.494(4) 1 calc R . . A 2
C26 C 0.4085(7) 0.4739(3) 0.3381(5) 0.0270(13) Uani 0.494(4) 1 d . . . A 2
H26 H 0.3894 0.5200 0.3721 0.032 Uiso 0.494(4) 1 calc R . . A 2
C24 C 0.3233(4) 0.3600(2) 0.2323(4) 0.0185(9) Uani 0.494(4) 1 d . . . A 2
H24 H 0.2451 0.3289 0.1897 0.022 Uiso 0.494(4) 1 calc R . . A 2
C33 C 0.5132(6) 0.3935(3) 0.2750(5) 0.0202(11) Uani 0.506(4) 1 d . . . A 1
H33 H 0.6005 0.3988 0.2507 0.024 Uiso 0.506(4) 1 calc R . . A 1
C32 C 0.4608(8) 0.4537(3) 0.3289(5) 0.0231(12) Uani 0.506(4) 1 d . . . A 1
H32 H 0.5133 0.4994 0.3434 0.028 Uiso 0.506(4) 1 calc R . . A 1
C28 C 0.5789(6) 0.3871(3) 0.2986(5) 0.0155(10) Uani 0.494(4) 1 d . . . A 2
H28 H 0.6767 0.3739 0.3031 0.019 Uiso 0.494(4) 1 calc R . . A 2
C27 C 0.5508(7) 0.4536(2) 0.3452(4) 0.0263(11) Uani 0.494(4) 1 d . . . A 2
H27 H 0.6287 0.4863 0.3825 0.032 Uiso 0.494(4) 1 calc R . . A 2
C17 C 0.70281(15) 0.2405(3) 0.24110(17) 0.0139(10) Uani 0.5 1 d . . . A -2
C22 C 0.7536(2) 0.23182(16) 0.36768(17) 0.0189(10) Uani 0.5 1 d G . . A -2
H22 H 0.6868 0.2303 0.4163 0.023 Uiso 0.5 1 calc R . . A -2
C21 C 0.9022(2) 0.22527(16) 0.42305(14) 0.0241(9) Uani 0.5 1 d G . . A -2
H21 H 0.9369 0.2193 0.5096 0.029 Uiso 0.5 1 calc R . . A -2
C20 C 1.00004(16) 0.22745(16) 0.35185(19) 0.0241(9) Uani 0.5 1 d G . . A -2
H20 H 1.1016 0.2230 0.3897 0.029 Uiso 0.5 1 calc R . . A -2
C19 C 0.94925(19) 0.2362(2) 0.22528(18) 0.0169(13) Uani 0.5 1 d G . . A -2
H19 H 1.0161 0.2377 0.1766 0.020 Uiso 0.5 1 calc R . . A -2
C18 C 0.8006(2) 0.2427(3) 0.16990(13) 0.0140(8) Uani 0.5 1 d G . . A -2
H18 H 0.7659 0.2487 0.0834 0.017 Uiso 0.5 1 calc R . . A -2
C23A C 0.4673(12) 0.3380(6) 0.2447(11) 0.0105(12) Uani 0.520(14) 1 d . . . A 2

loop_
_atom_site_aniso_label
_atom_site_aniso_U_11
_atom_site_aniso_U_22
_atom_site_aniso_U_33
_atom_site_aniso_U_23
_atom_site_aniso_U_13
_atom_site_aniso_U_12
Rh1 0.01053(10) 0.01855(10) 0.00884(10) 0.000 0.00238(7) 0.000
P2 0.0101(3) 0.0123(3) 0.0094(3) 0.000 0.0032(2) 0.000
P1 0.0127(3) 0.0435(4) 0.0175(3) 0.000 0.0045(3) 0.000
C8 0.0188(9) 0.0348(11) 0.0214(10) 0.0126(8) 0.0087(8) 0.0086(8)
N1 0.0114(10) 0.0404(14) 0.0103(10) 0.000 0.0028(8) 0.000
C2 0.0178(9) 0.0476(13) 0.0110(8) 0.0090(8) 0.0038(7) 0.0074(9)
C15 0.0209(10) 0.0301(11) 0.0456(13) 0.0159(10) 0.0175(9) 0.0061(8)
C6 0.0176(9) 0.0177(9) 0.0183(9) 0.0065(7) 0.0030(7) -0.0011(7)
C3 0.0173(9) 0.0521(13) 0.0203(10) 0.0170(9) 0.0091(8) 0.0120(9)
C14 0.0307(11) 0.0455(13) 0.0350(12) 0.0179(10) 0.0231(10) 0.0122(10)
C4 0.0195(9) 0.0353(11) 0.0233(10) 0.0148(8) 0.0108(8) 0.0084(8)
C23B 0.010(4) 0.010(4) 0.012(2) 0.001(2) 0.003(2) -0.004(2)
C16 0.0185(9) 0.0228(10) 0.0305(10) 0.0106(8) 0.0058(8) 0.0020(8)
C12 0.0336(11) 0.0461(13) 0.0300(11) 0.0191(10) 0.0190(10) 0.0196(10)
C13 0.0288(11) 0.0527(14) 0.0235(10) 0.0169(10) 0.0133(9) 0.0135(10)
C7 0.0180(9) 0.0206(9) 0.0239(9) 0.0120(7) 0.0082(8) 0.0049(7)
C5 0.0214(9) 0.0177(8) 0.0170(9) 0.0067(7) 0.0062(7) 0.0022(7)
C9 0.0270(11) 0.085(2) 0.0241(11) 0.0268(12) 0.0118(9) 0.0267(12)
C10 0.0375(14) 0.097(2) 0.0377(14) 0.0393(15) 0.0197(11) 0.0420(15)
C11 0.0456(15) 0.0688(18) 0.0473(15) 0.0332(14) 0.0302(12) 0.0414(14)
O1 0.0291(15) 0.0297(16) 0.0357(17) 0.0024(13) 0.0095(13) -0.0063(13)
C1 0.0142(17) 0.028(2) 0.0193(18) -0.0037(15) 0.0042(14) -0.0016(15)
C30 0.0151(17) 0.031(2) 0.023(2) -0.0074(16) 0.0067(15) 0.0058(15)
C29 0.0182(18) 0.022(2) 0.0178(19) -0.0053(16) 0.0056(15) -0.0012(14)
C31 0.034(3) 0.023(2) 0.024(3) -0.0003(18) 0.011(2) 0.014(2)
C25 0.026(2) 0.022(2) 0.032(3) -0.0059(19) 0.0077(19) 0.0110(17)
C26 0.029(4) 0.016(3) 0.037(3) -0.007(2) 0.011(2) 0.006(2)
C24 0.0159(18) 0.0179(19) 0.021(2) -0.0032(16) 0.0048(15) 0.0005(14)
C33 0.019(3) 0.026(2) 0.016(2) 0.0019(18) 0.007(2) -0.002(2)
C32 0.034(4) 0.011(3) 0.028(2) 0.0000(18) 0.015(3) 0.004(2)
C28 0.015(2) 0.015(2) 0.015(2) 0.0007(16) 0.003(2) -0.005(2)
C27 0.024(3) 0.018(2) 0.035(3) -0.0019(17) 0.006(2) -0.004(2)
C17 0.0107(12) 0.015(3) 0.0157(13) -0.0012(15) 0.0033(10) -0.0022(15)
C22 0.0163(15) 0.026(3) 0.0156(15) 0.0024(12) 0.0063(12) 0.0014(12)
C21 0.0208(18) 0.035(2) 0.0157(16) 0.0052(13) 0.0030(14) -0.0011(14)
C20 0.0100(15) 0.037(3) 0.0233(17) 0.0090(14) 0.0015(13) 0.0018(13)
C19 0.0134(14) 0.017(4) 0.0217(15) 0.0049(13) 0.0078(12) -0.0002(12)
C18 0.0164(12) 0.012(2) 0.0146(12) 0.0018(18) 0.0058(10) 0.0003(19)
C23A 0.010(4) 0.010(4) 0.012(2) 0.001(2) 0.003(2) -0.004(2)

loop_
_atom_type_symbol
_atom_type_description
_atom_type_scat_dispersion_real
_atom_type_scat_dispersion_imag
_atom_type_scat_source
C C 0.0033 0.0016 'International Tables Vol C Tables 4.2.6.8 and 6.1.1.4'
H H 0.0000 0.0000 'International Tables Vol C Tables 4.2.6.8 and 6.1.1.4'
N N 0.0061 0.0033 'International Tables Vol C Tables 4.2.6.8 and 6.1.1.4'
O O 0.0106 0.0060 'International Tables Vol C Tables 4.2.6.8 and 6.1.1.4'
P P 0.1023 0.0942 'International Tables Vol C Tables 4.2.6.8 and 6.1.1.4'
Rh Rh -1.1178 0.9187 'International Tables Vol C Tables 4.2.6.8 and 6.1.1.4'

loop_
_geom_angle_atom_site_label_1
_geom_angle_atom_site_label_2
_geom_angle_atom_site_label_3
_geom_angle
_geom_angle_site_symmetry_1
_geom_angle_site_symmetry_3
_geom_angle_publ_flag
P2 Rh1 P1 95.07(3) . . ?
N1 Rh1 P2 179.89(6) . . ?
N1 Rh1 P1 84.83(6) . . ?
N1 Rh1 C6 89.12(6) . . ?
N1 Rh1 C6 89.12(6) . 4_565 ?
N1 Rh1 C5 87.78(5) . 4_565 ?
N1 Rh1 C5 87.78(5) . . ?
C6 Rh1 P2 90.94(5) 4_565 . ?
C6 Rh1 P2 90.94(5) . . ?
C6 Rh1 P1 128.33(5) . . ?
C6 Rh1 P1 128.33(5) 4_565 . ?
C6 Rh1 C6 102.73(10) . 4_565 ?
C5 Rh1 P2 92.22(5) 4_565 . ?
C5 Rh1 P2 92.22(5) . . ?
C5 Rh1 P1 90.70(5) 4_565 . ?
C5 Rh1 P1 90.70(5) . . ?
C5 Rh1 C6 140.36(7) 4_565 . ?
C5 Rh1 C6 37.73(7) . . ?
C5 Rh1 C6 37.73(7) 4_565 4_565 ?
C5 Rh1 C6 140.36(7) . 4_565 ?
C5 Rh1 C5 175.21(9) . 4_565 ?
C23B P2 Rh1 116.3(4) . . ?
C23B P2 Rh1 116.3(4) 4_565 . ?
C23B P2 C23B 93.1(6) 4_565 . ?
C17 P2 Rh1 118.47(7) . . ?
C23A P2 Rh1 113.0(4) 4_565 . ?
C23A P2 Rh1 113.0(4) . . ?
C23A P2 C17 92.0(4) 4_565 . ?
C23A P2 C17 101.0(4) . . ?
C23A P2 C23A 117.4(6) 4_565 . ?
C1 P1 Rh1 107.84(14) . . ?
C13 C8 C2 119.73(18) . . ?
C13 C8 C7 119.50(19) . . ?
C7 C8 C2 120.76(17) . . ?
Rh1 N1 H1 103.4 . . ?
C2 N1 Rh1 116.66(11) . . ?
C2 N1 Rh1 116.66(11) 4_565 . ?
C2 N1 H1 103.4 4_565 . ?
C2 N1 H1 103.4 . . ?
C2 N1 C2 110.9(2) . 4_565 ?
C8 C2 N1 111.88(16) . . ?
C8 C2 H2 107.4 . . ?
N1 C2 H2 107.4 . . ?
C3 C2 C8 112.41(18) . . ?
C3 C2 N1 110.08(15) . . ?
C3 C2 H2 107.4 . . ?
C14 C15 H15 120.2 . . ?
C14 C15 C16 119.66(19) . . ?
C16 C15 H15 120.2 . . ?
Rh1 C6 H6 112.7 . . ?
C7 C6 Rh1 114.84(13) . . ?
C7 C6 H6 112.7 . . ?
C5 C6 Rh1 71.02(10) . . ?
C5 C6 H6 112.7 . . ?
C5 C6 C7 126.03(16) . . ?
C4 C3 C2 120.48(17) . . ?
C9 C3 C2 120.2(2) . . ?
C9 C3 C4 119.3(2) . . ?
C15 C14 H14 120.0 . . ?
C15 C14 C13 120.01(19) . . ?
C13 C14 H14 120.0 . . ?
C3 C4 C12 119.00(18) . . ?
C3 C4 C5 123.01(18) . . ?
C12 C4 C5 117.99(19) . . ?
C29 C23B P2 123.2(8) . . ?
C29 C23B C33 118.1(11) . . ?
C33 C23B P2 118.5(7) . . ?
C15 C16 H16 119.2 . . ?
C15 C16 C7 121.63(19) . . ?
C7 C16 H16 119.2 . . ?
C4 C12 H12 119.5 . . ?
C11 C12 C4 120.9(2) . . ?
C11 C12 H12 119.5 . . ?
C8 C13 H13 119.6 . . ?
C14 C13 C8 120.8(2) . . ?
C14 C13 H13 119.6 . . ?
C8 C7 C6 123.35(17) . . ?
C16 C7 C8 118.32(18) . . ?
C16 C7 C6 118.33(18) . . ?
Rh1 C5 H5 112.2 . . ?
C6 C5 Rh1 71.25(10) . . ?
C6 C5 C4 125.37(16) . . ?
C6 C5 H5 112.2 . . ?
C4 C5 Rh1 117.53(14) . . ?
C4 C5 H5 112.2 . . ?
C3 C9 H9 119.5 . . ?
C10 C9 C3 121.0(2) . . ?
C10 C9 H9 119.5 . . ?
C9 C10 H10 120.1 . . ?
C11 C10 C9 119.7(2) . . ?
C11 C10 H10 120.1 . . ?
C12 C11 H11 120.0 . . ?
C10 C11 C12 120.0(2) . . ?
C10 C11 H11 120.0 . . ?
O1 C1 P1 176.9(3) . . ?
C29 C30 H30 119.7 . . ?
C31 C30 H30 119.7 . . ?
C31 C30 C29 120.5(4) . . ?
C23B C29 C30 121.4(7) . . ?
C23B C29 H29 119.3 . . ?
C30 C29 H29 119.3 . . ?
C30 C31 H31 120.0 . . ?
C30 C31 C32 120.1(4) . . ?
C32 C31 H31 120.0 . . ?
C26 C25 H25 120.2 . . ?
C26 C25 C24 119.5(4) . . ?
C24 C25 H25 120.2 . . ?
C25 C26 H26 119.8 . . ?
C25 C26 C27 120.4(5) . . ?
C27 C26 H26 119.8 . . ?
C25 C24 H24 120.0 . . ?
C25 C24 C23A 120.0(6) . . ?
C23A C24 H24 120.0 . . ?
C23B C33 H33 119.7 . . ?
C32 C33 C23B 120.6(7) . . ?
C32 C33 H33 119.7 . . ?
C31 C32 C33 119.2(5) . . ?
C31 C32 H32 120.4 . . ?
C33 C32 H32 120.4 . . ?
C27 C28 H28 119.4 . . ?
C27 C28 C23A 121.2(7) . . ?
C23A C28 H28 119.4 . . ?
C26 C27 H27 120.0 . . ?
C28 C27 C26 120.0(5) . . ?
C28 C27 H27 120.0 . . ?
C22 C17 P2 117.70(11) . . ?
C22 C17 C18 120.0 . . ?
C18 C17 P2 122.29(12) . . ?
C17 C22 H22 120.0 . . ?
C17 C22 C21 120.0 . . ?
C21 C22 H22 120.0 . . ?
C22 C21 H21 120.0 . . ?
C22 C21 C20 120.0 . . ?
C20 C21 H21 120.0 . . ?
C21 C20 H20 120.0 . . ?
C19 C20 C21 120.0 . . ?
C19 C20 H20 120.0 . . ?
C20 C19 H19 120.0 . . ?
C20 C19 C18 120.0 . . ?
C18 C19 H19 120.0 . . ?
C17 C18 H18 120.0 . . ?
C19 C18 C17 120.0 . . ?
C19 C18 H18 120.0 . . ?
C24 C23A P2 119.4(7) . . ?
C28 C23A P2 121.4(8) . . ?
C28 C23A C24 118.7(9) . . ?

loop_
_geom_bond_atom_site_label_1
_geom_bond_atom_site_label_2
_geom_bond_distance
_geom_bond_site_symmetry_2
_geom_bond_publ_flag
Rh1 P2 2.2686(11) . ?
Rh1 P1 2.4926(15) . ?
Rh1 N1 2.178(2) . ?
Rh1 C6 2.2010(18) 4_565 ?
Rh1 C6 2.2010(18) . ?
Rh1 C5 2.1979(19) 4_565 ?
Rh1 C5 2.1979(19) . ?
P2 C23B 1.834(14) . ?
P2 C23B 1.834(14) 4_565 ?
P2 C17 1.8548(18) . ?
P2 C23A 1.844(13) 4_565 ?
P2 C23A 1.844(13) . ?
P1 C1 1.522(4) . ?
C8 C2 1.510(3) . ?
C8 C13 1.396(3) . ?
C8 C7 1.407(3) . ?
N1 H1 1.0000 . ?
N1 C2 1.515(2) 4_565 ?
N1 C2 1.515(2) . ?
C2 H2 1.0000 . ?
C2 C3 1.508(3) . ?
C15 H15 0.9500 . ?
C15 C14 1.380(3) . ?
C15 C16 1.384(3) . ?
C6 H6 1.0000 . ?
C6 C7 1.466(3) . ?
C6 C5 1.422(3) . ?
C3 C4 1.403(3) . ?
C3 C9 1.398(3) . ?
C14 H14 0.9500 . ?
C14 C13 1.390(3) . ?
C4 C12 1.403(3) . ?
C4 C5 1.474(3) . ?
C23B C29 1.370(11) . ?
C23B C33 1.422(11) . ?
C16 H16 0.9500 . ?
C16 C7 1.400(3) . ?
C12 H12 0.9500 . ?
C12 C11 1.388(3) . ?
C13 H13 0.9500 . ?
C5 H5 1.0000 . ?
C9 H9 0.9500 . ?
C9 C10 1.391(4) . ?
C10 H10 0.9500 . ?
C10 C11 1.383(4) . ?
C11 H11 0.9500 . ?
O1 C1 1.176(5) . ?
C30 H30 0.9500 . ?
C30 C29 1.392(5) . ?
C30 C31 1.372(7) . ?
C29 H29 0.9500 . ?
C31 H31 0.9500 . ?
C31 C32 1.395(8) . ?
C25 H25 0.9500 . ?
C25 C26 1.379(8) . ?
C25 C24 1.390(5) . ?
C26 H26 0.9500 . ?
C26 C27 1.386(7) . ?
C24 H24 0.9500 . ?
C24 C23A 1.399(13) . ?
C33 H33 0.9500 . ?
C33 C32 1.397(8) . ?
C32 H32 0.9500 . ?
C28 H28 0.9500 . ?
C28 C27 1.359(7) . ?
C28 C23A 1.387(11) . ?
C27 H27 0.9500 . ?
C17 C22 1.3900 . ?
C17 C18 1.3900 . ?
C22 H22 0.9500 . ?
C22 C21 1.3900 . ?
C21 H21 0.9500 . ?
C21 C20 1.3900 . ?
C20 H20 0.9500 . ?
C20 C19 1.3900 . ?
C19 H19 0.9500 . ?
C19 C18 1.3900 . ?
C18 H18 0.9500 . ?

loop_
_geom_torsion_atom_site_label_1
_geom_torsion_atom_site_label_2
_geom_torsion_atom_site_label_3
_geom_torsion_atom_site_label_4
_geom_torsion
_geom_torsion_site_symmetry_1
_geom_torsion_site_symmetry_2
_geom_torsion_site_symmetry_3
_geom_torsion_site_symmetry_4
_geom_torsion_publ_flag
Rh1 P2 C23B C29 86.6(9) . . . . ?
Rh1 P2 C23B C33 -88.2(9) . . . . ?
Rh1 P2 C17 C22 -172.59(18) . . . . ?
Rh1 P2 C17 C18 8.1(2) . . . . ?
Rh1 P2 C23A C24 62.1(8) . . . . ?
Rh1 P2 C23A C28 -110.5(8) . . . . ?
Rh1 N1 C2 C8 60.1(2) . . . . ?
Rh1 N1 C2 C3 -65.66(19) . . . . ?
Rh1 C6 C7 C8 50.1(2) . . . . ?
Rh1 C6 C7 C16 -130.26(16) . . . . ?
Rh1 C6 C5 C4 -110.96(19) . . . . ?
P2 C23B C29 C30 -172.8(6) . . . . ?
P2 C23B C33 C32 175.1(6) . . . . ?
P2 C17 C22 C21 -179.3(3) . . . . ?
P2 C17 C18 C19 179.3(3) . . . . ?
C8 C2 C3 C4 -64.9(2) . . . . ?
C8 C2 C3 C9 114.0(2) . . . . ?
N1 C2 C3 C4 60.5(3) . . . . ?
N1 C2 C3 C9 -120.6(2) . . . . ?
C2 C8 C13 C14 -178.8(2) . . . . ?
C2 C8 C7 C6 -2.8(3) . . . . ?
C2 C8 C7 C16 177.56(18) . . . . ?
C2 N1 C2 C8 -76.8(2) 4_565 . . . ?
C2 N1 C2 C3 157.48(13) 4_565 . . . ?
C2 C3 C4 C12 179.12(19) . . . . ?
C2 C3 C4 C5 0.0(3) . . . . ?
C2 C3 C9 C10 -178.5(2) . . . . ?
C15 C14 C13 C8 0.4(4) . . . . ?
C15 C16 C7 C8 2.1(3) . . . . ?
C15 C16 C7 C6 -177.54(18) . . . . ?
C3 C4 C12 C11 -0.9(3) . . . . ?
C3 C4 C5 Rh1 -46.0(2) . . . . ?
C3 C4 C5 C6 39.7(3) . . . . ?
C3 C9 C10 C11 -0.4(4) . . . . ?
C14 C15 C16 C7 0.3(3) . . . . ?
C4 C3 C9 C10 0.4(4) . . . . ?
C4 C12 C11 C10 0.9(4) . . . . ?
C23B P2 C23B C29 -34.9(13) 4_565 . . . ?
C23B P2 C23B C33 150.3(5) 4_565 . . . ?
C23B C33 C32 C31 -1.6(10) . . . . ?
C16 C15 C14 C13 -1.6(3) . . . . ?
C12 C4 C5 Rh1 134.82(17) . . . . ?
C12 C4 C5 C6 -139.4(2) . . . . ?
C13 C8 C2 N1 122.3(2) . . . . ?
C13 C8 C2 C3 -113.2(2) . . . . ?
C13 C8 C7 C6 176.39(19) . . . . ?
C13 C8 C7 C16 -3.3(3) . . . . ?
C7 C8 C2 N1 -58.5(3) . . . . ?
C7 C8 C2 C3 65.9(2) . . . . ?
C7 C8 C13 C14 2.1(3) . . . . ?
C7 C6 C5 Rh1 107.40(19) . . . . ?
C7 C6 C5 C4 -3.6(3) . . . . ?
C5 C6 C7 C8 -33.8(3) . . . . ?
C5 C6 C7 C16 145.86(19) . . . . ?
C5 C4 C12 C11 178.3(2) . . . . ?
C9 C3 C4 C12 0.2(3) . . . . ?
C9 C3 C4 C5 -179.0(2) . . . . ?
C9 C10 C11 C12 -0.3(4) . . . . ?
C30 C31 C32 C33 1.2(7) . . . . ?
C29 C23B C33 C32 0.0(13) . . . . ?
C29 C30 C31 C32 0.9(7) . . . . ?
C31 C30 C29 C23B -2.6(9) . . . . ?
C25 C26 C27 C28 -1.1(9) . . . . ?
C25 C24 C23A P2 -177.9(5) . . . . ?
C25 C24 C23A C28 -5.1(11) . . . . ?
C26 C25 C24 C23A 3.4(8) . . . . ?
C24 C25 C26 C27 -0.2(9) . . . . ?
C33 C23B C29 C30 2.1(13) . . . . ?
C27 C28 C23A P2 176.5(5) . . . . ?
C27 C28 C23A C24 3.7(12) . . . . ?
C17 P2 C23A C24 -170.3(7) . . . . ?
C17 P2 C23A C28 17.1(8) . . . . ?
C17 C22 C21 C20 0.0 . . . . ?
C22 C17 C18 C19 0.0 . . . . ?
C22 C21 C20 C19 0.0 . . . . ?
C21 C20 C19 C18 0.0 . . . . ?
C20 C19 C18 C17 0.0 . . . . ?
C18 C17 C22 C21 0.0 . . . . ?
C23A P2 C17 C22 63.4(4) . . . . ?
C23A P2 C17 C22 -54.9(4) 4_565 . . . ?
C23A P2 C17 C18 125.7(4) 4_565 . . . ?
C23A P2 C17 C18 -115.9(4) . . . . ?
C23A P2 C23A C24 -72.2(11) 4_565 . . . ?
C23A P2 C23A C28 115.1(7) 4_565 . . . ?
C23A C28 C27 C26 -0.7(9) . . . . ?
